data_2214811
loop_
_publ_author_name
'Wisniewska, Aleksandra'
'Baranowska, Katarzyna'
'Pikies, Jerzy'

_publ_section_title
;
 Dichloridobis(\h^5^-methylcyclopentadienyl)hafnium(IV)
;
_journal_coeditor_code NG2285
_journal_issue 8
_journal_name_full 'Acta Crystallographica Section E'
_journal_page_first m2174
_journal_page_last m2174
_journal_paper_doi 10.1107/S1600536807029868
_journal_volume 63
_journal_year 2007
_chemical_formula_iupac '[Hf Cl2 (C6 H7)2]'
_chemical_formula_moiety 'C12 H14 Cl2 Hf1'
_chemical_formula_sum 'C12 H14 Cl2 Hf'
_chemical_formula_weight 407.62
_chemical_name_systematic
;
Dichloridobis(\h^5^-methylcyclopentadienyl)hafnium(IV)
;
_space_group_IT_number 62
_symmetry_cell_setting orthorhombic
_symmetry_space_group_name_Hall '-P 2ac 2n'
_symmetry_space_group_name_H-M 'P n m a'
_atom_sites_solution_hydrogens geom
_atom_sites_solution_primary direct
_atom_sites_solution_secondary difmap
_audit_conform_dict_name cif_core.dic
_audit_conform_dict_version 2.3
_audit_creation_method 'WinGX routine CIF_UPDATE'
_cell_angle_alpha 90
_cell_angle_beta 90
_cell_angle_gamma 90
_cell_formula_units_Z 4
_cell_length_a 12.1368(5)
_cell_length_b 15.4218(6)
_cell_length_c 6.5656(4)
_cell_measurement_reflns_used 7628
_cell_measurement_temperature 120(2)
_cell_measurement_theta_max 32.3376
_cell_measurement_theta_min 2.1316
_cell_volume 1228.89(10)
_computing_cell_refinement
;
CrysAlis RED (Oxford Diffraction, 2005)
;
_computing_data_collection
;
CrysAlis CCD (Oxford Diffraction, 2005)
;
_computing_data_reduction
;
CrysAlis RED
;
_computing_molecular_graphics 'ORTEP-3 for Windows (Farrugia, 1997)'
_computing_publication_material 'WinGX (Farrugia, 1999)'
_computing_structure_refinement 'SHELXL97 (Sheldrick, 1997)'
_computing_structure_solution 'SHELXS97 (Sheldrick, 1997)'
_diffrn_ambient_temperature 120(2)
_diffrn_detector_area_resol_mean 8.1883
_diffrn_measured_fraction_theta_full 1
_diffrn_measured_fraction_theta_max 1
_diffrn_measurement_device '4-axis \k geometry diffractometer'
_diffrn_measurement_device_type 'Oxford Diffraction KM-4 CCD'
_diffrn_measurement_method '0.75\% \w'
_diffrn_radiation_monochromator graphite
_diffrn_radiation_type MoK\a
_diffrn_radiation_wavelength 0.71073
_diffrn_reflns_av_R_equivalents 0.0278
_diffrn_reflns_limit_h_max 14
_diffrn_reflns_limit_h_min -14
_diffrn_reflns_limit_k_max 18
_diffrn_reflns_limit_k_min -10
_diffrn_reflns_limit_l_max 7
_diffrn_reflns_limit_l_min -7
_diffrn_reflns_number 5507
_diffrn_reflns_theta_full 25.04
_diffrn_reflns_theta_max 25.04
_diffrn_reflns_theta_min 2.64
_exptl_absorpt_coefficient_mu 8.887
_exptl_absorpt_correction_T_max 0.469
_exptl_absorpt_correction_T_min 0.36
_exptl_absorpt_correction_type analytical
_exptl_absorpt_process_details
;
(CrysAlis RED; Oxford Diffraction, 2005)
;
_exptl_crystal_colour colourless
_exptl_crystal_density_diffrn 2.203
_exptl_crystal_density_method 'not measured'
_exptl_crystal_description prism
_exptl_crystal_F_000 768
_exptl_crystal_size_max 0.16
_exptl_crystal_size_mid 0.14
_exptl_crystal_size_min 0.1
_refine_diff_density_max 2.013
_refine_diff_density_min -0.66
_refine_ls_extinction_method none
_refine_ls_goodness_of_fit_ref 1.106
_refine_ls_hydrogen_treatment constr
_refine_ls_matrix_type full
_refine_ls_number_parameters 74
_refine_ls_number_reflns 1132
_refine_ls_number_restraints 0
_refine_ls_restrained_S_all 1.106
_refine_ls_R_factor_all 0.0264
_refine_ls_R_factor_gt 0.0259
_refine_ls_shift/su_max 0.001
_refine_ls_shift/su_mean 0
_refine_ls_structure_factor_coef Fsqd
_refine_ls_weighting_details 'calc w=1/[\s^2^(Fo^2^)+(0.051P)^2^+0.3835P] where P=(Fo^2^+2Fc^2^)/3'
_refine_ls_weighting_scheme calc
_refine_ls_wR_factor_gt 0.0636
_refine_ls_wR_factor_ref 0.064
_reflns_number_gt 1096
_reflns_number_total 1132
_reflns_threshold_expression I>2sigma(I)
_cod_data_source_file ng2285.cif
_cod_data_source_block I
_cod_database_code 2214811
_cod_database_fobs_code 2214811

loop_
_symmetry_equiv_pos_as_xyz
'x, y, z'
'-x+1/2, -y, z+1/2'
'x+1/2, -y+1/2, -z+1/2'
'-x, y+1/2, -z'
'-x, -y, -z'
'x-1/2, y, -z-1/2'
'-x-1/2, y-1/2, z-1/2'
'x, -y-1/2, z'

loop_
_atom_site_type_symbol
_atom_site_label
_atom_site_fract_x
_atom_site_fract_y
_atom_site_fract_z
_atom_site_U_iso_or_equiv
_atom_site_adp_type
_atom_site_calc_flag
_atom_site_refinement_flags
_atom_site_occupancy
Hf Hf1 0.080494(13) 0.25 0.90179(3) 0.01576(14) Uani d S 1
Cl Cl1 0.27234(9) 0.25 1.01196(18) 0.0244(3) Uani d S 1
Cl Cl2 0.12988(9) 0.25 0.5433(2) 0.0231(3) Uani d S 1
C C1 -0.0143(3) 0.1133(2) 0.7926(5) 0.0254(7) Uani d . 1
H H1 -0.0367 0.1071 0.6547 0.031 Uiso calc R 1
C C2 -0.0770(2) 0.1505(3) 0.9496(8) 0.0265(9) Uani d . 1
H H2 -0.1494 0.1732 0.9367 0.032 Uiso calc R 1
C C3 -0.0140(3) 0.1482(2) 1.1292(6) 0.0266(8) Uani d . 1
H H3 -0.0358 0.1699 1.2585 0.032 Uiso calc R 1
C C4 0.0869(3) 0.1082(4) 1.0834(7) 0.0270(12) Uani d . 1
H H4 0.1448 0.0974 1.1775 0.032 Uiso calc R 1
C C5 0.0882(3) 0.0865(3) 0.8746(8) 0.0277(11) Uani d . 1
C C6 0.1786(3) 0.0414(3) 0.7601(6) 0.0409(11) Uani d . 1
H H6A 0.2498 0.0554 0.8222 0.061 Uiso calc R 1
H H6B 0.1782 0.0606 0.6178 0.061 Uiso calc R 1
H H6C 0.1668 -0.0215 0.7655 0.061 Uiso calc R 1

loop_
_atom_site_aniso_label
_atom_site_aniso_U_11
_atom_site_aniso_U_22
_atom_site_aniso_U_33
_atom_site_aniso_U_12
_atom_site_aniso_U_13
_atom_site_aniso_U_23
Hf1 0.01493(18) 0.01262(19) 0.01974(19) 0 -0.00026(5) 0
Cl1 0.0182(5) 0.0260(6) 0.0289(7) 0 -0.0023(5) 0
Cl2 0.0238(6) 0.0233(6) 0.0223(5) 0 0.0005(5) 0
C1 0.0314(16) 0.0187(17) 0.0262(18) -0.0100(13) -0.0001(14) 0.0005(14)
C2 0.019(2) 0.017(2) 0.043(2) -0.0055(11) 0.0028(14) 0.003(2)
C3 0.0326(19) 0.0187(17) 0.0285(18) -0.0076(15) 0.0119(15) -0.0009(14)
C4 0.023(2) 0.020(3) 0.038(3) -0.0034(13) -0.0037(12) 0.0115(17)
C5 0.029(2) 0.012(2) 0.042(3) -0.0026(13) 0.0113(14) 0.0025(17)
C6 0.042(2) 0.016(2) 0.065(3) 0.0017(14) 0.023(2) 0.0012(14)

loop_
_atom_type_symbol
_atom_type_description
_atom_type_scat_dispersion_real
_atom_type_scat_dispersion_imag
_atom_type_scat_source
C C 0.0033 0.0016 'International Tables Vol C Tables 4.2.6.8 and 6.1.1.4'
Cl Cl 0.1484 0.1585 'International Tables Vol C Tables 4.2.6.8 and 6.1.1.4'
Hf Hf -0.583 6.1852 'International Tables Vol C Tables 4.2.6.8 and 6.1.1.4'
H H 0 0 'International Tables Vol C Tables 4.2.6.8 and 6.1.1.4'

loop_
_geom_angle_atom_site_label_1
_geom_angle_atom_site_label_2
_geom_angle_atom_site_label_3
_geom_angle_site_symmetry_1
_geom_angle_site_symmetry_3
_geom_angle
_geom_angle_publ_flag
Cl2 Hf1 Cl1 . . 92.97(4) yes
Cl2 Hf1 C3 . 8_565 134.90(9) ?
Cl1 Hf1 C3 . 8_565 105.43(10) ?
Cl2 Hf1 C2 . 8_565 108.30(13) ?
Cl1 Hf1 C2 . 8_565 134.50(11) ?
C3 Hf1 C2 8_565 8_565 33.18(16) ?
Cl2 Hf1 C4 . 8_565 117.13(12) ?
Cl1 Hf1 C4 . 8_565 80.11(8) ?
C3 Hf1 C4 8_565 8_565 32.99(13) ?
C2 Hf1 C4 8_565 8_565 54.43(13) ?
Cl2 Hf1 C1 . 8_565 80.56(8) ?
Cl1 Hf1 C1 . 8_565 121.53(8) ?
C3 Hf1 C1 8_565 8_565 54.62(11) ?
C2 Hf1 C1 8_565 8_565 32.76(14) ?
C4 Hf1 C1 8_565 8_565 54.05(13) ?
Cl2 Hf1 C5 . 8_565 85.55(11) ?
Cl1 Hf1 C5 . 8_565 89.19(9) ?
C3 Hf1 C5 8_565 8_565 54.69(14) ?
C2 Hf1 C5 8_565 8_565 54.44(13) ?
C4 Hf1 C5 8_565 8_565 32.63(15) ?
C1 Hf1 C5 8_565 8_565 32.66(12) ?
C2 C1 C5 . . 108.4(4) ?
C2 C1 H1 . . 125.8 ?
C5 C1 H1 . . 125.8 ?
C1 C2 C3 . . 108.1(3) ?
C1 C2 H2 . . 125.9 ?
C3 C2 H2 . . 125.9 ?
C4 C3 C2 . . 107.8(4) ?
C4 C3 H3 . . 126.1 ?
C2 C3 H3 . . 126.1 ?
C3 C4 C5 . . 108.8(3) ?
C3 C4 H4 . . 125.6 ?
C5 C4 H4 . . 125.6 ?
C4 C5 C1 . . 106.9(4) ?
C4 C5 C6 . . 127.2(4) ?
C1 C5 C6 . . 125.9(4) ?
C5 C6 H6A . . 109.5 ?
C5 C6 H6B . . 109.5 ?
H6A C6 H6B . . 109.5 ?
C5 C6 H6C . . 109.5 ?
H6A C6 H6C . . 109.5 ?
H6B C6 H6C . . 109.5 ?

loop_
_geom_bond_atom_site_label_1
_geom_bond_atom_site_label_2
_geom_bond_site_symmetry_2
_geom_bond_distance
_geom_bond_publ_flag
Hf1 Cl2 . 2.4286(13) yes
Hf1 Cl1 . 2.4381(11) yes
Hf1 C3 8_565 2.451(4) ?
Hf1 C2 8_565 2.472(4) ?
Hf1 C4 8_565 2.492(5) ?
Hf1 C1 8_565 2.507(3) ?
Hf1 C5 8_565 2.529(5) ?
C1 C2 . 1.404(6) ?
C1 C5 . 1.416(5) ?
C1 H1 . 0.95 ?
C2 C3 . 1.406(7) ?
C2 H2 . 0.95 ?
C3 C4 . 1.404(6) ?
C3 H3 . 0.95 ?
C4 C5 . 1.411(6) ?
C4 H4 . 0.95 ?
C5 C6 . 1.502(6) ?
C6 H6A . 0.98 ?
C6 H6B . 0.98 ?
C6 H6C . 0.98 ?
